data_4032684
loop_
_publ_author_name
'Li, Yazhou'
'Li, Jian'
'Wu, Xiaowei'
'Zhou, Yu'
'Liu, Hong'

_publ_section_title
;
 Rh(III)-Catalyzed C-H Cyclization of Arylnitrones with Diazo Compounds:
 Access to 3-Carboxylate Substituted N-Hydroxyindoles.
;
_journal_issue 17
_journal_name_full 'The Journal of organic chemistry'
_journal_page_first 8984
_journal_page_last 8994
_journal_paper_doi 10.1021/acs.joc.7b01393
_journal_volume 82
_journal_year 2017
_chemical_formula_moiety 'C17 H15 N O3'
_chemical_formula_sum 'C17 H15 N O3'
_chemical_formula_weight 281.30
_chemical_name_systematic
;
 ? 
;
_space_group_crystal_system orthorhombic
_space_group_IT_number 60
_space_group_name_Hall '-P 2n 2ab'
_space_group_name_H-M_alt 'P b c n'
_symmetry_space_group_name_Hall '-P 2n 2ab'
_symmetry_space_group_name_H-M 'P b c n'
_atom_sites_solution_hydrogens geom
_atom_sites_solution_primary dual
_audit_creation_date 2016-11-09
_audit_creation_method
;
Olex2 1.2-beta
(compiled 2016.09.09 svn.r3337 for OlexSys, GUI svn.r5227)
;
_cell_angle_alpha 90
_cell_angle_beta 90
_cell_angle_gamma 90
_cell_formula_units_Z 8
_cell_length_a 16.810(4)
_cell_length_b 10.863(2)
_cell_length_c 15.317(3)
_cell_measurement_reflns_used 1988
_cell_measurement_temperature 170
_cell_measurement_theta_max 26.707
_cell_measurement_theta_min 2.233
_cell_volume 2797.0(10)
_computing_cell_refinement 'SAINT v7.68A (Bruker, 2009)'
_computing_data_reduction 'SAINT v7.68A (Bruker, 2009)'
_computing_molecular_graphics 'Olex2 (Dolomanov et al., 2009)'
_computing_publication_material 'Olex2 (Dolomanov et al., 2009)'
_computing_structure_refinement 'ShelXL (Sheldrick, 2015)'
_computing_structure_solution 'ShelXT (Sheldrick, 2015)'
_diffrn_ambient_temperature 170
_diffrn_measured_fraction_theta_full 0.994
_diffrn_measured_fraction_theta_max 0.990
_diffrn_measurement_device_type 'Bruker APEX-II CCD'
_diffrn_measurement_method '\f and \w scans'
_diffrn_radiation_monochromator graphite
_diffrn_radiation_type MoK\a
_diffrn_radiation_wavelength 0.71073
_diffrn_reflns_av_R_equivalents 0.0758
_diffrn_reflns_av_unetI/netI 0.0633
_diffrn_reflns_Laue_measured_fraction_full 0.994
_diffrn_reflns_Laue_measured_fraction_max 0.990
_diffrn_reflns_limit_h_max 21
_diffrn_reflns_limit_h_min -21
_diffrn_reflns_limit_k_max 14
_diffrn_reflns_limit_k_min -13
_diffrn_reflns_limit_l_max 17
_diffrn_reflns_limit_l_min -19
_diffrn_reflns_number 12334
_diffrn_reflns_point_group_measured_fraction_full 0.994
_diffrn_reflns_point_group_measured_fraction_max 0.990
_diffrn_reflns_theta_full 25.242
_diffrn_reflns_theta_max 27.512
_diffrn_reflns_theta_min 2.232
_diffrn_standards_number 0
_exptl_absorpt_coefficient_mu 0.092
_exptl_absorpt_correction_T_max 0.7456
_exptl_absorpt_correction_T_min 0.6444
_exptl_absorpt_correction_type multi-scan
_exptl_absorpt_process_details
;
SADABS-2008/1 (Bruker,2008) was used for absorption correction.
wR2(int) was 0.0710 before and 0.0463 after correction.
The Ratio of minimum to maximum transmission is 0.8643.
The \l/2 correction factor is 0.0015.
;
_exptl_crystal_colour colourless
_exptl_crystal_colour_primary colourless
_exptl_crystal_density_diffrn 1.336
_exptl_crystal_density_method 'not measured'
_exptl_crystal_description block
_exptl_crystal_F_000 1184
_exptl_crystal_size_max 0.25
_exptl_crystal_size_mid 0.12
_exptl_crystal_size_min 0.1
_refine_diff_density_max 0.217
_refine_diff_density_min -0.256
_refine_diff_density_rms 0.055
_refine_ls_extinction_method none
_refine_ls_goodness_of_fit_ref 1.036
_refine_ls_hydrogen_treatment constr
_refine_ls_matrix_type full
_refine_ls_number_parameters 192
_refine_ls_number_reflns 3179
_refine_ls_number_restraints 0
_refine_ls_restrained_S_all 1.036
_refine_ls_R_factor_all 0.0719
_refine_ls_R_factor_gt 0.0461
_refine_ls_shift/su_max 0.000
_refine_ls_shift/su_mean 0.000
_refine_ls_structure_factor_coef Fsqd
_refine_ls_weighting_details 'w=1/[\s^2^(Fo^2^)+(0.0560P)^2^] where P=(Fo^2^+2Fc^2^)/3'
_refine_ls_weighting_scheme calc
_refine_ls_wR_factor_gt 0.1066
_refine_ls_wR_factor_ref 0.1200
_reflns_Friedel_coverage 0.000
_reflns_number_gt 2245
_reflns_number_total 3179
_reflns_threshold_expression 'I > 2\s(I)'
_cod_data_source_file jo7b01393_si_002.cif
_cod_data_source_block e1-lyz
_cod_depositor_comments 'Adding full bibliography for 4032684.cif.'
_cod_database_code 4032684
_shelx_space_group_comment
;
The symmetry employed for this shelxl refinement is uniquely defined
by the following loop, which should always be used as a source of
symmetry information in preference to the above space-group names.
They are only intended as comments.
;
_olex2_refinement_description
;
1. Fixed Uiso
 At 1.2 times of:
  All C(H) groups, All C(H,H) groups
 At 1.5 times of:
  All C(H,H,H) groups, All O(H) groups
2.a Secondary CH2 refined with riding coordinates:
 C2(H2A,H2B)
2.b Aromatic/amide H refined with riding coordinates:
 C6(H6), C7(H7), C8(H8), C9(H9), C13(H13), C14(H14), C15(H15), C16(H16),
 C17(H17)
2.c Idealised Me refined as rotating group:
 C1(H1A,H1B,H1C)
2.d Idealised tetrahedral OH refined as rotating group:
 O3(H3)
;
_shelx_shelxl_version_number 2014/7
_olex2_submission_special_instructions 'No special instructions were received'

loop_
_space_group_symop_operation_xyz
'x, y, z'
'x+1/2, -y+1/2, -z'
'-x, y, -z+1/2'
'-x+1/2, -y+1/2, z+1/2'
'-x, -y, -z'
'-x-1/2, y-1/2, z'
'x, -y, z-1/2'
'x-1/2, y-1/2, -z-1/2'

loop_
_atom_site_label
_atom_site_type_symbol
_atom_site_fract_x
_atom_site_fract_y
_atom_site_fract_z
_atom_site_U_iso_or_equiv
_atom_site_adp_type
_atom_site_occupancy
_atom_site_site_symmetry_order
_atom_site_calc_flag
_atom_site_refinement_flags_posn
O1 O 0.70179(7) 0.62615(10) 0.03725(8) 0.0299(3) Uani 1 1 d .
O2 O 0.60523(6) 0.61275(9) -0.06263(7) 0.0256(3) Uani 1 1 d .
O3 O 0.66084(6) 0.15030(9) 0.12507(8) 0.0279(3) Uani 1 1 d .
H3 H 0.7052 0.1201 0.1118 0.042 Uiso 1 1 calc GR
N1 N 0.64420(7) 0.24812(11) 0.07036(9) 0.0223(3) Uani 1 1 d .
C1 C 0.56958(11) 0.76589(17) -0.16527(12) 0.0368(5) Uani 1 1 d .
H1A H 0.5800 0.7087 -0.2134 0.055 Uiso 1 1 calc GR
H1B H 0.5791 0.8504 -0.1850 0.055 Uiso 1 1 calc GR
H1C H 0.5141 0.7575 -0.1464 0.055 Uiso 1 1 calc GR
C2 C 0.62382(11) 0.73699(14) -0.09045(12) 0.0310(4) Uani 1 1 d .
H2A H 0.6801 0.7426 -0.1091 0.037 Uiso 1 1 calc R
H2B H 0.6151 0.7957 -0.0420 0.037 Uiso 1 1 calc R
C3 C 0.64995(9) 0.56565(14) 0.00111(11) 0.0224(3) Uani 1 1 d .
C4 C 0.63151(8) 0.43766(14) 0.01859(10) 0.0218(4) Uani 1 1 d .
C5 C 0.58313(8) 0.35614(13) -0.03379(10) 0.0211(3) Uani 1 1 d .
C6 C 0.53095(9) 0.37052(15) -0.10453(11) 0.0247(4) Uani 1 1 d .
H6 H 0.5229 0.4491 -0.1303 0.030 Uiso 1 1 calc R
C7 C 0.49146(9) 0.26839(15) -0.13598(12) 0.0279(4) Uani 1 1 d .
H7 H 0.4550 0.2780 -0.1829 0.033 Uiso 1 1 calc R
C8 C 0.50362(9) 0.15100(16) -0.10061(12) 0.0296(4) Uani 1 1 d .
H8 H 0.4758 0.0826 -0.1243 0.036 Uiso 1 1 calc R
C9 C 0.55529(9) 0.13322(15) -0.03209(11) 0.0271(4) Uani 1 1 d .
H9 H 0.5645 0.0538 -0.0081 0.032 Uiso 1 1 calc R
C10 C 0.59338(8) 0.23736(13) 0.00031(11) 0.0223(4) Uani 1 1 d .
C11 C 0.66618(8) 0.36695(13) 0.08440(11) 0.0213(3) Uani 1 1 d .
C12 C 0.71108(9) 0.40368(13) 0.16281(10) 0.0222(4) Uani 1 1 d .
C13 C 0.78076(10) 0.34475(15) 0.18786(12) 0.0283(4) Uani 1 1 d .
H13 H 0.8028 0.2820 0.1520 0.034 Uiso 1 1 calc R
C14 C 0.81827(10) 0.37736(16) 0.26508(12) 0.0326(4) Uani 1 1 d .
H14 H 0.8657 0.3365 0.2822 0.039 Uiso 1 1 calc R
C15 C 0.78695(10) 0.46901(15) 0.31714(12) 0.0295(4) Uani 1 1 d .
H15 H 0.8125 0.4903 0.3704 0.035 Uiso 1 1 calc R
C16 C 0.71868(10) 0.52968(15) 0.29205(11) 0.0278(4) Uani 1 1 d .
H16 H 0.6977 0.5939 0.3273 0.033 Uiso 1 1 calc R
C17 C 0.68072(9) 0.49671(14) 0.21538(11) 0.0249(4) Uani 1 1 d .
H17 H 0.6334 0.5381 0.1985 0.030 Uiso 1 1 calc R

loop_
_atom_site_aniso_label
_atom_site_aniso_U_11
_atom_site_aniso_U_22
_atom_site_aniso_U_33
_atom_site_aniso_U_23
_atom_site_aniso_U_13
_atom_site_aniso_U_12
O1 0.0341(6) 0.0259(6) 0.0298(7) 0.0007(5) -0.0082(5) -0.0051(5)
O2 0.0299(6) 0.0237(6) 0.0232(7) 0.0036(5) -0.0040(5) -0.0007(4)
O3 0.0300(6) 0.0246(6) 0.0291(7) 0.0083(5) 0.0015(5) 0.0034(5)
N1 0.0249(6) 0.0206(6) 0.0214(8) 0.0031(5) -0.0018(6) 0.0012(5)
C1 0.0419(9) 0.0375(10) 0.0309(11) 0.0093(8) -0.0002(9) 0.0062(8)
C2 0.0365(9) 0.0235(8) 0.0331(11) 0.0066(7) -0.0004(8) 0.0004(7)
C3 0.0244(7) 0.0238(7) 0.0189(9) -0.0021(7) 0.0009(7) 0.0024(6)
C4 0.0219(7) 0.0241(7) 0.0195(9) -0.0011(6) -0.0009(6) -0.0005(6)
C5 0.0207(7) 0.0231(7) 0.0193(9) -0.0014(6) 0.0026(6) -0.0019(6)
C6 0.0237(7) 0.0308(8) 0.0195(9) 0.0002(7) 0.0014(7) -0.0003(6)
C7 0.0247(7) 0.0380(9) 0.0209(10) -0.0026(7) -0.0005(7) -0.0009(7)
C8 0.0283(8) 0.0329(9) 0.0276(10) -0.0080(7) 0.0034(7) -0.0091(7)
C9 0.0276(8) 0.0253(8) 0.0283(10) -0.0012(7) 0.0055(7) -0.0038(6)
C10 0.0210(7) 0.0256(8) 0.0204(9) -0.0013(6) 0.0031(7) -0.0010(6)
C11 0.0208(7) 0.0227(7) 0.0205(9) -0.0018(6) 0.0021(6) 0.0011(6)
C12 0.0255(7) 0.0214(8) 0.0198(9) 0.0027(6) -0.0001(6) -0.0005(6)
C13 0.0295(8) 0.0278(8) 0.0275(10) -0.0073(7) -0.0012(7) 0.0043(7)
C14 0.0310(9) 0.0348(9) 0.0321(11) -0.0046(8) -0.0098(8) 0.0070(7)
C15 0.0357(8) 0.0304(9) 0.0225(10) -0.0020(7) -0.0053(7) -0.0028(7)
C16 0.0356(8) 0.0256(8) 0.0222(10) -0.0030(7) 0.0042(7) 0.0012(7)
C17 0.0267(8) 0.0241(8) 0.0239(9) 0.0019(7) 0.0008(7) 0.0045(6)

loop_
_atom_type_symbol
_atom_type_description
_atom_type_scat_dispersion_real
_atom_type_scat_dispersion_imag
_atom_type_scat_source
C C 0.0033 0.0016 'International Tables Vol C Tables 4.2.6.8 and 6.1.1.4'
H H 0.0000 0.0000 'International Tables Vol C Tables 4.2.6.8 and 6.1.1.4'
N N 0.0061 0.0033 'International Tables Vol C Tables 4.2.6.8 and 6.1.1.4'
O O 0.0106 0.0060 'International Tables Vol C Tables 4.2.6.8 and 6.1.1.4'

loop_
_geom_angle_atom_site_label_1
_geom_angle_atom_site_label_2
_geom_angle_atom_site_label_3
_geom_angle
C3 O2 C2 116.78(12)
N1 O3 H3 109.5
C10 N1 O3 122.21(12)
C11 N1 O3 125.39(13)
C11 N1 C10 111.87(12)
H1A C1 H1B 109.5
H1A C1 H1C 109.5
H1B C1 H1C 109.5
C2 C1 H1A 109.5
C2 C1 H1B 109.5
C2 C1 H1C 109.5
O2 C2 C1 106.79(14)
O2 C2 H2A 110.4
O2 C2 H2B 110.4
C1 C2 H2A 110.4
C1 C2 H2B 110.4
H2A C2 H2B 108.6
O1 C3 O2 121.75(14)
O1 C3 C4 125.73(14)
O2 C3 C4 112.48(13)
C5 C4 C3 127.27(14)
C11 C4 C3 124.91(14)
C11 C4 C5 107.39(13)
C6 C5 C4 135.43(14)
C6 C5 C10 117.83(13)
C10 C5 C4 106.73(14)
C5 C6 H6 120.6
C7 C6 C5 118.75(15)
C7 C6 H6 120.6
C6 C7 H7 119.1
C6 C7 C8 121.80(16)
C8 C7 H7 119.1
C7 C8 H8 119.5
C9 C8 C7 120.99(15)
C9 C8 H8 119.5
C8 C9 H9 121.7
C8 C9 C10 116.64(15)
C10 C9 H9 121.7
N1 C10 C5 106.76(13)
N1 C10 C9 129.24(14)
C9 C10 C5 123.96(15)
N1 C11 C4 107.16(13)
N1 C11 C12 121.67(14)
C4 C11 C12 130.83(14)
C13 C12 C11 122.17(14)
C13 C12 C17 119.01(15)
C17 C12 C11 118.76(13)
C12 C13 H13 120.0
C14 C13 C12 120.10(15)
C14 C13 H13 120.0
C13 C14 H14 119.9
C15 C14 C13 120.26(16)
C15 C14 H14 119.9
C14 C15 H15 119.9
C16 C15 C14 120.11(16)
C16 C15 H15 119.9
C15 C16 H16 120.1
C15 C16 C17 119.80(16)
C17 C16 H16 120.1
C12 C17 H17 119.6
C16 C17 C12 120.71(15)
C16 C17 H17 119.6

loop_
_geom_bond_atom_site_label_1
_geom_bond_atom_site_label_2
_geom_bond_distance
O1 C3 1.2239(18)
O2 C2 1.4494(18)
O2 C3 1.3343(19)
O3 H3 0.8400
O3 N1 1.3819(16)
N1 C10 1.377(2)
N1 C11 1.3598(18)
C1 H1A 0.9800
C1 H1B 0.9800
C1 H1C 0.9800
C1 C2 1.498(3)
C2 H2A 0.9900
C2 H2B 0.9900
C3 C4 1.449(2)
C4 C5 1.445(2)
C4 C11 1.395(2)
C5 C6 1.403(2)
C5 C10 1.403(2)
C6 H6 0.9500
C6 C7 1.380(2)
C7 H7 0.9500
C7 C8 1.401(2)
C8 H8 0.9500
C8 C9 1.376(2)
C9 H9 0.9500
C9 C10 1.391(2)
C11 C12 1.474(2)
C12 C13 1.389(2)
C12 C17 1.389(2)
C13 H13 0.9500
C13 C14 1.386(2)
C14 H14 0.9500
C14 C15 1.380(2)
C15 H15 0.9500
C15 C16 1.378(2)
C16 H16 0.9500
C16 C17 1.384(2)
C17 H17 0.9500

loop_
_geom_torsion_atom_site_label_1
_geom_torsion_atom_site_label_2
_geom_torsion_atom_site_label_3
_geom_torsion_atom_site_label_4
_geom_torsion
O1 C3 C4 C5 -166.09(15)
O1 C3 C4 C11 5.4(3)
O2 C3 C4 C5 11.8(2)
O2 C3 C4 C11 -176.78(14)
O3 N1 C10 C5 173.13(12)
O3 N1 C10 C9 -4.8(2)
O3 N1 C11 C4 -174.50(13)
O3 N1 C11 C12 -0.5(2)
N1 C11 C12 C13 51.9(2)
N1 C11 C12 C17 -125.17(16)
C2 O2 C3 O1 3.3(2)
C2 O2 C3 C4 -174.69(13)
C3 O2 C2 C1 176.60(14)
C3 C4 C5 C6 -11.7(3)
C3 C4 C5 C10 170.03(14)
C3 C4 C11 N1 -169.61(14)
C3 C4 C11 C12 17.1(3)
C4 C5 C6 C7 -177.07(16)
C4 C5 C10 N1 0.97(16)
C4 C5 C10 C9 179.01(14)
C4 C11 C12 C13 -135.62(18)
C4 C11 C12 C17 47.3(2)
C5 C4 C11 N1 3.26(17)
C5 C4 C11 C12 -170.03(15)
C5 C6 C7 C8 -1.6(2)
C6 C5 C10 N1 -177.68(13)
C6 C5 C10 C9 0.4(2)
C6 C7 C8 C9 0.6(3)
C7 C8 C9 C10 0.8(2)
C8 C9 C10 N1 176.27(15)
C8 C9 C10 C5 -1.3(2)
C10 N1 C11 C4 -2.78(17)
C10 N1 C11 C12 171.26(13)
C10 C5 C6 C7 1.1(2)
C11 N1 C10 C5 1.10(17)
C11 N1 C10 C9 -176.80(15)
C11 C4 C5 C6 175.68(17)
C11 C4 C5 C10 -2.62(17)
C11 C12 C13 C14 -175.93(15)
C11 C12 C17 C16 176.56(14)
C12 C13 C14 C15 -0.5(3)
C13 C12 C17 C16 -0.6(2)
C13 C14 C15 C16 -0.8(3)
C14 C15 C16 C17 1.3(3)
C15 C16 C17 C12 -0.6(2)
C17 C12 C13 C14 1.2(2)
